data_2206837
loop_
_publ_author_name
'Gu, Xi-Feng'
'Guo, Cheng'
'Zhang, Dong-Mei'
'Tang, Qing-Gang'

_publ_section_title
;
 2-Amino-4-(4-methoxyphenyl)-4<i>H</i>-benzo[<i>h</i>]chromene-3-carbonitrile
;
_journal_issue 10
_journal_name_full 'Acta Crystallographica Section E'
_journal_page_first o3419
_journal_page_last o3420
_journal_paper_doi 10.1107/S160053680502982X
_journal_volume 61
_journal_year 2005
_chemical_formula_moiety 'C21 H16 N2 O2'
_chemical_formula_sum 'C21 H16 N2 O2'
_chemical_formula_weight 328.36
_chemical_name_systematic
;
2-amino-4-(4-methoxyphenyl)-4H-benzo[h]chromene-3-carbonitrile
;
_space_group_IT_number 2
_symmetry_cell_setting triclinic
_symmetry_space_group_name_Hall '-P 1'
_symmetry_space_group_name_H-M 'P -1'
_atom_sites_solution_hydrogens geom
_atom_sites_solution_primary direct
_atom_sites_solution_secondary difmap
_cell_angle_alpha 108.59(3)
_cell_angle_beta 96.11(3)
_cell_angle_gamma 96.95(3)
_cell_formula_units_Z 2
_cell_length_a 6.4140(13)
_cell_length_b 10.643(2)
_cell_length_c 13.308(3)
_cell_measurement_reflns_used 25
_cell_measurement_temperature 293(2)
_cell_measurement_theta_max 12
_cell_measurement_theta_min 10
_cell_volume 844.5(4)
_computing_cell_refinement 'CAD4 Software'
_computing_data_collection 'CAD4 Software (Enraf--Nonius, 1989)'
_computing_data_reduction 'XCAD4 (Harms & Wocadlo, 1995)'
_computing_molecular_graphics 'SHELXTL (Siemens, 1996)'
_computing_publication_material SHELXTL
_computing_structure_refinement 'SHELXL97 (Sheldrick, 1997)'
_computing_structure_solution 'SHELXS97 (Sheldrick, 1997)'
_diffrn_ambient_temperature 293(2)
_diffrn_measured_fraction_theta_full 0.994
_diffrn_measured_fraction_theta_max 0.994
_diffrn_measurement_device_type 'Nonius CAD4'
_diffrn_measurement_method \w/2\q
_diffrn_radiation_monochromator graphite
_diffrn_radiation_source 'fine-focus sealed tube'
_diffrn_radiation_type MoK\a
_diffrn_radiation_wavelength 0.71073
_diffrn_reflns_av_R_equivalents 0.0184
_diffrn_reflns_av_sigmaI/netI 0.0361
_diffrn_reflns_limit_h_max 7
_diffrn_reflns_limit_h_min 0
_diffrn_reflns_limit_k_max 12
_diffrn_reflns_limit_k_min -12
_diffrn_reflns_limit_l_max 15
_diffrn_reflns_limit_l_min -15
_diffrn_reflns_number 3594
_diffrn_reflns_theta_full 25.97
_diffrn_reflns_theta_max 25.97
_diffrn_reflns_theta_min 1.63
_diffrn_standards_decay_% 0
_diffrn_standards_interval_count 200
_diffrn_standards_interval_time 120
_diffrn_standards_number 3
_exptl_absorpt_coefficient_mu 0.084
_exptl_absorpt_correction_type none
_exptl_crystal_colour Colourless
_exptl_crystal_density_diffrn 1.291
_exptl_crystal_density_method 'not measured'
_exptl_crystal_description Block
_exptl_crystal_F_000 344
_exptl_crystal_size_max .4
_exptl_crystal_size_mid .4
_exptl_crystal_size_min .2
_refine_diff_density_max 0.215
_refine_diff_density_min -0.196
_refine_ls_extinction_coef 0.051(10)
_refine_ls_extinction_expression Fc^*^=kFc[1+0.001xFc^2^\l^3^/sin(2\q)]^-1/4^
_refine_ls_extinction_method SHELXL
_refine_ls_goodness_of_fit_ref 1.019
_refine_ls_hydrogen_treatment mixed
_refine_ls_matrix_type full
_refine_ls_number_parameters 235
_refine_ls_number_reflns 3287
_refine_ls_number_restraints 0
_refine_ls_restrained_S_all 1.019
_refine_ls_R_factor_all 0.0927
_refine_ls_R_factor_gt 0.0508
_refine_ls_shift/su_max 0.000
_refine_ls_shift/su_mean 0.000
_refine_ls_structure_factor_coef Fsqd
_refine_ls_weighting_details 'calc w = 1/[\s^2^(Fo^2^)+(0.1300P)^2^] where P = (Fo^2^+2Fc^2^)/3'
_refine_ls_weighting_scheme calc
_refine_ls_wR_factor_gt 0.1568
_refine_ls_wR_factor_ref 0.2016
_reflns_number_gt 2023
_reflns_number_total 3287
_reflns_threshold_expression >2\s(I)
_cod_data_source_file ac6199.cif
_cod_data_source_block I
_cod_depositor_comments
;
The following automatic conversions were performed:
'_symmetry_cell_setting' value 'Triclinic' changed to 'triclinic'
according to '/home/saulius/struct/CIF-dictionaries/cif_core.dic'
dictionary named 'cif_core.dic' version 2.4.1 from 2010-06-29.

Automatic conversion script
Id: cif_fix_enum 1527 2010-12-29 10:47:43Z saulius 

The following automatic conversions were performed:

'_symmetry_cell_setting' value 'Triclinic' changed to 'triclinic'
according to /home/saulius/struct/CIF-dictionaries/cif_core.dic
dictionary named 'cif_core.dic' version 2.4.1 from 2010-06-29.

Automatic conversion script
Id: cif_fix_values 1715 2011-07-08 13:25:40Z adriana 
;
_cod_original_cell_volume 844.5(3)
_cod_original_sg_symbol_Hall '-p 1'
_cod_original_sg_symbol_H-M P-1
_cod_database_code 2206837
_cod_database_fobs_code 2206837

loop_
_symmetry_equiv_pos_as_xyz
'x, y, z'
'-x, -y, -z'

loop_
_atom_site_label
_atom_site_fract_x
_atom_site_fract_y
_atom_site_fract_z
_atom_site_U_iso_or_equiv
_atom_site_adp_type
_atom_site_calc_flag
_atom_site_refinement_flags
_atom_site_occupancy
_atom_site_type_symbol
O1 0.3695(3) 0.29973(17) 0.88148(15) 0.0798(6) Uani d . 1 O
O2 0.3768(2) 0.96617(15) 0.76767(12) 0.0596(5) Uani d . 1 O
N1 1.0298(3) 0.8649(2) 0.90388(17) 0.0732(6) Uani d . 1 N
N2 0.6335(4) 1.0832(2) 0.90233(19) 0.0730(7) Uani d . 1 N
C1 0.1913(6) 0.2915(3) 0.9340(3) 0.0948(10) Uani d . 1 C
H1A 0.1838 0.2138 0.9562 0.142 Uiso calc R 1 H
H1B 0.0644 0.2843 0.8858 0.142 Uiso calc R 1 H
H1C 0.2044 0.3708 0.9958 0.142 Uiso calc R 1 H
C2 0.4087(4) 0.4050(2) 0.84362(18) 0.0575(6) Uani d . 1 C
C3 0.5833(4) 0.4082(2) 0.7921(2) 0.0662(7) Uani d . 1 C
H3A 0.6680 0.3418 0.7854 0.079 Uiso calc R 1 H
C4 0.6333(4) 0.5090(2) 0.75041(18) 0.0596(6) Uani d . 1 C
H4A 0.7515 0.5095 0.7156 0.072 Uiso calc R 1 H
C5 0.5112(3) 0.6098(2) 0.75921(16) 0.0489(5) Uani d . 1 C
C6 0.3385(4) 0.6054(2) 0.8116(2) 0.0641(7) Uani d . 1 C
H6A 0.2543 0.6721 0.8188 0.077 Uiso calc R 1 H
C7 0.2859(4) 0.5047(2) 0.8542(2) 0.0663(7) Uani d . 1 C
H7A 0.1686 0.5045 0.8896 0.080 Uiso calc R 1 H
C8 0.5679(3) 0.7229(2) 0.71396(17) 0.0522(5) Uani d . 1 C
H8A 0.6749 0.6973 0.6672 0.063 Uiso calc R 1 H
C9 0.8644(3) 0.8632(2) 0.85951(17) 0.0552(6) Uani d . 1 C
C10 0.6619(3) 0.8549(2) 0.80195(17) 0.0511(5) Uani d . 1 C
C11 0.5645(3) 0.9638(2) 0.82482(18) 0.0518(6) Uani d . 1 C
C12 0.2888(3) 0.8560(2) 0.67716(17) 0.0500(5) Uani d . 1 C
C13 0.0966(3) 0.8720(2) 0.62116(17) 0.0515(6) Uani d . 1 C
C14 0.0004(4) 0.9869(3) 0.6559(2) 0.0654(7) Uani d . 1 C
H14A 0.0648 1.0587 0.7165 0.079 Uiso calc R 1 H
C15 -0.1895(4) 0.9931(3) 0.6002(2) 0.0802(8) Uani d . 1 C
H15A -0.2534 1.0689 0.6241 0.096 Uiso calc R 1 H
C16 -0.2875(4) 0.8869(4) 0.5082(2) 0.0853(9) Uani d . 1 C
H16A -0.4164 0.8923 0.4719 0.102 Uiso calc R 1 H
C17 -0.1960(4) 0.7764(3) 0.4717(2) 0.0747(8) Uani d . 1 C
H17A -0.2616 0.7068 0.4098 0.090 Uiso calc R 1 H
C18 -0.0010(4) 0.7655(3) 0.52681(18) 0.0601(6) Uani d . 1 C
C19 0.0974(4) 0.6512(3) 0.49201(19) 0.0688(7) Uani d . 1 C
H19A 0.0391 0.5827 0.4281 0.083 Uiso calc R 1 H
C20 0.2775(4) 0.6397(3) 0.55075(19) 0.0671(7) Uani d . 1 C
H20A 0.3371 0.5621 0.5268 0.081 Uiso calc R 1 H
C21 0.3760(3) 0.7425(2) 0.64717(17) 0.0520(5) Uani d . 1 C
H2 0.545(5) 1.150(3) 0.907(2) 0.085(8) Uiso d . 1 H
H1 0.736(4) 1.093(3) 0.957(2) 0.075(8) Uiso d . 1 H

loop_
_atom_site_aniso_label
_atom_site_aniso_U_11
_atom_site_aniso_U_22
_atom_site_aniso_U_33
_atom_site_aniso_U_12
_atom_site_aniso_U_13
_atom_site_aniso_U_23
O1 0.0924(14) 0.0657(11) 0.0920(13) 0.0153(9) 0.0074(11) 0.0424(10)
O2 0.0426(8) 0.0589(9) 0.0726(10) 0.0102(7) -0.0128(7) 0.0216(8)
N1 0.0501(12) 0.0875(15) 0.0769(14) 0.0247(10) -0.0083(10) 0.0216(11)
N2 0.0623(13) 0.0573(13) 0.0858(15) 0.0123(10) -0.0251(12) 0.0164(11)
C1 0.109(2) 0.086(2) 0.101(2) 0.0000(17) 0.0209(19) 0.0514(18)
C2 0.0616(14) 0.0521(13) 0.0582(13) 0.0104(10) -0.0039(11) 0.0214(10)
C3 0.0668(15) 0.0629(14) 0.0730(15) 0.0296(12) 0.0022(12) 0.0245(12)
C4 0.0497(13) 0.0691(15) 0.0632(13) 0.0242(11) 0.0089(10) 0.0211(11)
C5 0.0405(11) 0.0539(12) 0.0522(12) 0.0138(9) 0.0019(9) 0.0170(9)
C6 0.0600(14) 0.0611(14) 0.0860(16) 0.0296(11) 0.0237(13) 0.0340(12)
C7 0.0616(15) 0.0667(15) 0.0806(16) 0.0169(12) 0.0223(12) 0.0325(13)
C8 0.0390(11) 0.0617(13) 0.0571(12) 0.0113(9) 0.0057(9) 0.0211(10)
C9 0.0466(12) 0.0604(13) 0.0609(13) 0.0148(10) 0.0042(10) 0.0227(11)
C10 0.0355(10) 0.0590(13) 0.0612(13) 0.0075(9) -0.0015(9) 0.0265(10)
C11 0.0369(11) 0.0558(13) 0.0629(13) 0.0024(9) -0.0050(9) 0.0263(11)
C12 0.0390(11) 0.0576(13) 0.0551(12) 0.0010(9) -0.0013(9) 0.0264(10)
C13 0.0374(11) 0.0680(14) 0.0565(12) 0.0018(10) 0.0007(9) 0.0356(11)
C14 0.0478(13) 0.0762(16) 0.0789(16) 0.0125(11) -0.0031(12) 0.0383(13)
C15 0.0526(14) 0.105(2) 0.098(2) 0.0235(14) -0.0020(14) 0.0545(18)
C16 0.0439(14) 0.125(3) 0.100(2) 0.0134(15) -0.0094(14) 0.061(2)
C17 0.0486(14) 0.107(2) 0.0709(16) -0.0033(14) -0.0101(12) 0.0456(15)
C18 0.0449(12) 0.0793(16) 0.0620(14) -0.0005(11) -0.0013(10) 0.0387(12)
C19 0.0595(15) 0.0812(17) 0.0556(14) -0.0027(13) -0.0064(12) 0.0191(12)
C20 0.0644(15) 0.0715(16) 0.0592(14) 0.0120(12) 0.0015(12) 0.0157(12)
C21 0.0420(11) 0.0615(13) 0.0555(12) 0.0058(9) 0.0036(10) 0.0261(10)

loop_
_atom_type_symbol
_atom_type_description
_atom_type_scat_dispersion_real
_atom_type_scat_dispersion_imag
_atom_type_scat_source
C C 0.0033 0.0016 'International Tables Vol C Tables 4.2.6.8 and 6.1.1.4'
H H 0.0000 0.0000 'International Tables Vol C Tables 4.2.6.8 and 6.1.1.4'
N N 0.0061 0.0033 'International Tables Vol C Tables 4.2.6.8 and 6.1.1.4'
O O 0.0106 0.0060 'International Tables Vol C Tables 4.2.6.8 and 6.1.1.4'

loop_
_geom_angle_atom_site_label_1
_geom_angle_atom_site_label_2
_geom_angle_atom_site_label_3
_geom_angle
_geom_angle_publ_flag
C2 O1 C1 118.5(2) yes
C11 O2 C12 119.09(16) yes
C11 N2 H2 116.3(17) ?
C11 N2 H1 121.3(16) ?
H2 N2 H1 120(2) ?
O1 C1 H1A 109.5 ?
O1 C1 H1B 109.5 ?
H1A C1 H1B 109.5 ?
O1 C1 H1C 109.5 ?
H1A C1 H1C 109.5 ?
H1B C1 H1C 109.5 ?
O1 C2 C3 116.3(2) yes
O1 C2 C7 124.4(2) yes
C3 C2 C7 119.3(2) ?
C2 C3 C4 120.4(2) ?
C2 C3 H3A 119.8 ?
C4 C3 H3A 119.8 ?
C3 C4 C5 121.4(2) ?
C3 C4 H4A 119.3 ?
C5 C4 H4A 119.3 ?
C6 C5 C4 117.3(2) ?
C6 C5 C8 121.15(18) yes
C4 C5 C8 121.51(19) yes
C5 C6 C7 122.0(2) ?
C5 C6 H6A 119.0 ?
C7 C6 H6A 119.0 ?
C2 C7 C6 119.6(2) ?
C2 C7 H7A 120.2 ?
C6 C7 H7A 120.2 ?
C21 C8 C10 109.44(17) ?
C21 C8 C5 111.38(16) yes
C10 C8 C5 111.96(17) yes
C21 C8 H8A 108.0 ?
C10 C8 H8A 108.0 ?
C5 C8 H8A 108.0 ?
N1 C9 C10 177.3(2) yes
C11 C10 C9 119.4(2) yes
C11 C10 C8 123.13(18) ?
C9 C10 C8 117.47(18) yes
N2 C11 C10 127.1(2) yes
N2 C11 O2 110.26(18) yes
C10 C11 O2 122.6(2) yes
C21 C12 O2 122.50(18) yes
C21 C12 C13 123.3(2) ?
O2 C12 C13 114.15(18) yes
C14 C13 C18 119.1(2) ?
C14 C13 C12 123.1(2) yes
C18 C13 C12 117.8(2) ?
C15 C14 C13 119.9(2) ?
C15 C14 H14A 120.0 ?
C13 C14 H14A 120.0 ?
C14 C15 C16 120.9(3) ?
C14 C15 H15A 119.5 ?
C16 C15 H15A 119.5 ?
C17 C16 C15 120.4(2) ?
C17 C16 H16A 119.8 ?
C15 C16 H16A 119.8 ?
C16 C17 C18 120.6(3) ?
C16 C17 H17A 119.7 ?
C18 C17 H17A 119.7 ?
C19 C18 C13 118.7(2) ?
C19 C18 C17 122.2(2) yes
C13 C18 C17 119.0(2) ?
C20 C19 C18 120.9(2) ?
C20 C19 H19A 119.6 ?
C18 C19 H19A 119.6 ?
C19 C20 C21 121.9(2) ?
C19 C20 H20A 119.1 ?
C21 C20 H20A 119.1 ?
C12 C21 C20 117.2(2) ?
C12 C21 C8 122.2(2) ?
C20 C21 C8 120.52(19) yes

loop_
_geom_bond_atom_site_label_1
_geom_bond_atom_site_label_2
_geom_bond_distance
_geom_bond_publ_flag
O1 C2 1.375(3) yes
O1 C1 1.410(4) yes
O2 C11 1.361(2) yes
O2 C12 1.393(3) yes
N1 C9 1.153(3) yes
N2 C11 1.344(3) yes
N2 H2 0.96(3) ?
N2 H1 0.90(3) ?
C1 H1A 0.9600 ?
C1 H1B 0.9600 ?
C1 H1C 0.9600 ?
C2 C3 1.376(3) ?
C2 C7 1.377(3) ?
C3 C4 1.378(3) ?
C3 H3A 0.9300 ?
C4 C5 1.385(3) ?
C4 H4A 0.9300 ?
C5 C6 1.374(3) ?
C5 C8 1.532(3) yes
C6 C7 1.387(3) ?
C6 H6A 0.9300 ?
C7 H7A 0.9300 ?
C8 C21 1.515(3) ?
C8 C10 1.518(3) ?
C8 H8A 0.9800 ?
C9 C10 1.414(3) yes
C10 C11 1.348(3) ?
C12 C21 1.354(3) ?
C12 C13 1.429(3) ?
C13 C14 1.405(3) ?
C13 C18 1.417(3) ?
C14 C15 1.377(3) ?
C14 H14A 0.9300 ?
C15 C16 1.398(4) ?
C15 H15A 0.9300 ?
C16 C17 1.352(4) ?
C16 H16A 0.9300 ?
C17 C18 1.417(3) ?
C17 H17A 0.9300 ?
C18 C19 1.407(4) ?
C19 C20 1.365(3) ?
C19 H19A 0.9300 ?
C20 C21 1.417(3) ?
C20 H20A 0.9300 ?

loop_
_geom_hbond_atom_site_label_D
_geom_hbond_atom_site_label_H
_geom_hbond_atom_site_label_A
_geom_hbond_site_symmetry_A
_geom_hbond_distance_DH
_geom_hbond_distance_HA
_geom_hbond_distance_DA
_geom_hbond_angle_DHA
_geom_hbond_publ_flag
C6 H6A Cg1 1_555 0.9300 2.7723 3.1243 103.58 yes

loop_
_geom_torsion_atom_site_label_1
_geom_torsion_atom_site_label_2
_geom_torsion_atom_site_label_3
_geom_torsion_atom_site_label_4
_geom_torsion
C1 O1 C2 C3 -179.5(2)
C1 O1 C2 C7 0.5(4)
O1 C2 C3 C4 179.2(2)
C7 C2 C3 C4 -0.8(4)
C2 C3 C4 C5 0.3(4)
C3 C4 C5 C6 0.2(3)
C3 C4 C5 C8 179.3(2)
C4 C5 C6 C7 -0.2(3)
C8 C5 C6 C7 -179.3(2)
O1 C2 C7 C6 -179.2(2)
C3 C2 C7 C6 0.8(4)
C5 C6 C7 C2 -0.3(4)
C6 C5 C8 C21 -49.6(3)
C4 C5 C8 C21 131.3(2)
C6 C5 C8 C10 73.3(2)
C4 C5 C8 C10 -105.8(2)
N1 C9 C10 C11 -18E1(10)
N1 C9 C10 C8 2(5)
C21 C8 C10 C11 9.8(3)
C5 C8 C10 C11 -114.2(2)
C21 C8 C10 C9 -168.21(18)
C5 C8 C10 C9 67.8(2)
C9 C10 C11 N2 -3.5(4)
C8 C10 C11 N2 178.5(2)
C9 C10 C11 O2 175.18(19)
C8 C10 C11 O2 -2.8(3)
C12 O2 C11 N2 174.00(18)
C12 O2 C11 C10 -4.9(3)
C11 O2 C12 C21 4.2(3)
C11 O2 C12 C13 -177.54(17)
C21 C12 C13 C14 176.3(2)
O2 C12 C13 C14 -2.0(3)
C21 C12 C13 C18 -3.0(3)
O2 C12 C13 C18 178.74(17)
C18 C13 C14 C15 1.9(3)
C12 C13 C14 C15 -177.4(2)
C13 C14 C15 C16 -0.8(4)
C14 C15 C16 C17 -0.6(4)
C15 C16 C17 C18 0.9(4)
C14 C13 C18 C19 179.4(2)
C12 C13 C18 C19 -1.2(3)
C14 C13 C18 C17 -1.6(3)
C12 C13 C18 C17 177.71(19)
C16 C17 C18 C19 179.2(2)
C16 C17 C18 C13 0.2(4)
C13 C18 C19 C20 3.4(4)
C17 C18 C19 C20 -175.5(2)
C18 C19 C20 C21 -1.7(4)
O2 C12 C21 C20 -177.11(19)
C13 C12 C21 C20 4.7(3)
O2 C12 C21 C8 4.3(3)
C13 C12 C21 C8 -173.90(18)
C19 C20 C21 C12 -2.4(3)
C19 C20 C21 C8 176.3(2)
C10 C8 C21 C12 -10.4(3)
C5 C8 C21 C12 113.9(2)
C10 C8 C21 C20 170.99(19)
C5 C8 C21 C20 -64.7(3)

loop_
_cod_related_entry_id
_cod_related_entry_database
_cod_related_entry_code
1 ChemSpider 2085923
